data_1529848
loop_
_publ_author_name
'Sakata, Juri'
'Ando, Yoshio'
'Ohmori, Ken'
'Suzuki, Keisuke'

_publ_section_title
;
 Synthetic Study on Naphthospironone A: Construction of
 Benzobicyclo[3.2.1]octene Skeleton with Oxaspirocycle.
;
_journal_issue 15
_journal_name_full 'Organic letters'
_journal_page_first 3746
_journal_page_last 3749
_journal_paper_doi 10.1021/acs.orglett.5b01732
_journal_volume 17
_journal_year 2015
_chemical_formula_moiety 'C17 H20 O6'
_chemical_formula_sum 'C17 H20 O6'
_chemical_formula_weight 320.33
_chemical_name_systematic
; 
 ? 
;
_space_group_IT_number 14
_symmetry_cell_setting monoclinic
_symmetry_space_group_name_Hall '-P 2ybc'
_symmetry_space_group_name_H-M 'P 1 21/c 1'
_atom_sites_solution_hydrogens geom
_atom_sites_solution_primary direct
_atom_sites_solution_secondary difmap
_audit_creation_method SHELXL-97
_cell_angle_alpha 90.00
_cell_angle_beta 114.9830(10)
_cell_angle_gamma 90.00
_cell_formula_units_Z 4
_cell_length_a 13.5566(9)
_cell_length_b 9.9192(6)
_cell_length_c 12.1878(9)
_cell_measurement_reflns_used 14117
_cell_measurement_temperature 173(2)
_cell_measurement_theta_max 27.49
_cell_measurement_theta_min 3.32
_cell_volume 1485.55(17)
_computing_cell_refinement 'PROCESS-AUTO (Rigaku, 1998)'
_computing_data_collection 'PROCESS-AUTO (Rigaku, 1998)'
_computing_data_reduction 'PROCESS-AUTO (Rigaku, 1998)'
_computing_molecular_graphics 'ORTEP-3 (Farrugia, 2008)'
_computing_publication_material 'SHELXL-97 (Sheldrick, 1997)'
_computing_structure_refinement 'SHELXL-97 (Sheldrick, 1997)'
_computing_structure_solution 'SIR-2004 (Burla, 2005)'
_diffrn_ambient_temperature 173(2)
_diffrn_measured_fraction_theta_full 0.997
_diffrn_measured_fraction_theta_max 0.997
_diffrn_measurement_device_type 'Rigaku R-AXIS RAPID IP Area Detector System'
_diffrn_measurement_method '\w scans'
_diffrn_radiation_monochromator graphite
_diffrn_radiation_source 'rotating anode X-ray tube'
_diffrn_radiation_type MoK\a
_diffrn_radiation_wavelength 0.71075
_diffrn_reflns_av_R_equivalents 0.0375
_diffrn_reflns_av_sigmaI/netI 0.0331
_diffrn_reflns_limit_h_max 17
_diffrn_reflns_limit_h_min -17
_diffrn_reflns_limit_k_max 11
_diffrn_reflns_limit_k_min -12
_diffrn_reflns_limit_l_max 15
_diffrn_reflns_limit_l_min -15
_diffrn_reflns_number 14117
_diffrn_reflns_theta_full 27.49
_diffrn_reflns_theta_max 27.49
_diffrn_reflns_theta_min 3.32
_diffrn_standards_number 3
_exptl_absorpt_coefficient_mu 0.109
_exptl_absorpt_correction_T_max 0.9946
_exptl_absorpt_correction_T_min 0.9378
_exptl_absorpt_correction_type multi-scan
_exptl_absorpt_process_details 'Absorption was corrected by ABSCOR'
_exptl_crystal_colour colorless
_exptl_crystal_density_diffrn 1.432
_exptl_crystal_density_method 'not measured'
_exptl_crystal_description block
_exptl_crystal_F_000 680
_exptl_crystal_size_max 0.60
_exptl_crystal_size_mid 0.50
_exptl_crystal_size_min 0.05
_refine_diff_density_max 0.585
_refine_diff_density_min -0.284
_refine_diff_density_rms 0.103
_refine_ls_extinction_method none
_refine_ls_goodness_of_fit_ref 1.113
_refine_ls_hydrogen_treatment mixed
_refine_ls_matrix_type full
_refine_ls_number_parameters 212
_refine_ls_number_reflns 3392
_refine_ls_number_restraints 0
_refine_ls_restrained_S_all 1.113
_refine_ls_R_factor_all 0.0654
_refine_ls_R_factor_gt 0.0618
_refine_ls_shift/su_max 0.000
_refine_ls_shift/su_mean 0.000
_refine_ls_structure_factor_coef Fsqd
_refine_ls_weighting_details 'calc w=1/[\s^2^(Fo^2^)+(0.0961P)^2^+0.3102P] where P=(Fo^2^+2Fc^2^)/3'
_refine_ls_weighting_scheme calc
_refine_ls_wR_factor_gt 0.1477
_refine_ls_wR_factor_ref 0.1519
_reflns_number_gt 2994
_reflns_number_total 3392
_reflns_threshold_expression >2sigma(I)
_cod_data_source_file ol5b01732_si_002.cif
_cod_data_source_block shelxl
_cod_original_sg_symbol_H-M 'P 21/c'
_cod_database_code 1529848

loop_
_symmetry_equiv_pos_as_xyz
'x, y, z'
'-x, y+1/2, -z+1/2'
'-x, -y, -z'
'x, -y-1/2, z-1/2'

loop_
_atom_site_label
_atom_site_type_symbol
_atom_site_fract_x
_atom_site_fract_y
_atom_site_fract_z
_atom_site_U_iso_or_equiv
_atom_site_adp_type
_atom_site_occupancy
_atom_site_symmetry_multiplicity
_atom_site_calc_flag
_atom_site_refinement_flags
O1 O 0.28491(8) -0.07987(10) 0.61789(9) 0.0280(2) Uani 1 1 d .
O2 O 0.29769(8) -0.25380(10) 0.74726(10) 0.0313(3) Uani 1 1 d .
O3 O 0.46091(8) -0.04306(11) 0.82494(10) 0.0316(3) Uani 1 1 d .
H18 H 0.5104(19) -0.066(2) 0.899(2) 0.050(6) Uiso 1 1 d .
O4 O 0.41476(8) 0.16288(11) 0.95232(9) 0.0299(3) Uani 1 1 d .
O5 O 0.21570(9) 0.13432(12) 0.95689(9) 0.0350(3) Uani 1 1 d .
O6 O 0.09381(9) -0.25314(11) 0.55688(10) 0.0368(3) Uani 1 1 d .
C1 C 0.27446(10) -0.11441(13) 0.72555(12) 0.0240(3) Uani 1 1 d .
C2 C 0.36102(10) -0.03780(14) 0.83514(12) 0.0244(3) Uani 1 1 d .
H2 H 0.3706 -0.0876 0.9103 0.029 Uiso 1 1 calc R
C3 C 0.32751(10) 0.10844(13) 0.84740(11) 0.0228(3) Uani 1 1 d .
C4 C 0.22413(11) 0.09255(13) 0.86770(12) 0.0243(3) Uani 1 1 d .
C5 C 0.13409(10) 0.01705(13) 0.77117(11) 0.0230(3) Uani 1 1 d .
C6 C 0.02661(11) 0.05211(14) 0.74778(13) 0.0269(3) Uani 1 1 d .
H6 H 0.0126 0.1200 0.7943 0.032 Uiso 1 1 calc R
C7 C -0.05824(11) -0.01306(15) 0.65663(13) 0.0299(3) Uani 1 1 d .
H7 H -0.1311 0.0125 0.6379 0.036 Uiso 1 1 calc R
C8 C -0.03767(11) -0.11612(15) 0.59188(13) 0.0297(3) Uani 1 1 d .
H8 H -0.0967 -0.1620 0.5304 0.036 Uiso 1 1 calc R
C9 C 0.06874(11) -0.15275(14) 0.61630(13) 0.0270(3) Uani 1 1 d .
C10 C 0.15739(10) -0.08378(13) 0.70601(12) 0.0234(3) Uani 1 1 d .
C11 C 0.31638(15) -0.19607(17) 0.57131(17) 0.0404(4) Uani 1 1 d .
H11A H 0.3827 -0.1772 0.5590 0.048 Uiso 1 1 calc R
H11B H 0.2575 -0.2236 0.4930 0.048 Uiso 1 1 calc R
C12 C 0.33785(17) -0.30463(18) 0.66426(17) 0.0469(4) Uani 1 1 d .
H12A H 0.2995 -0.3887 0.6258 0.056 Uiso 1 1 calc R
H12B H 0.4168 -0.3237 0.7064 0.056 Uiso 1 1 calc R
C13 C 0.40457(13) 0.30445(16) 0.97726(14) 0.0350(3) Uani 1 1 d .
H13A H 0.4723 0.3339 1.0460 0.042 Uiso 1 1 calc R
H13B H 0.3440 0.3147 1.0017 0.042 Uiso 1 1 calc R
C14 C 0.38366(14) 0.39490(16) 0.86934(15) 0.0384(4) Uani 1 1 d .
H14A H 0.4490 0.3972 0.8526 0.046 Uiso 1 1 calc R
H14B H 0.3686 0.4879 0.8876 0.046 Uiso 1 1 calc R
C15 C 0.28667(13) 0.34201(15) 0.75842(13) 0.0325(3) Uani 1 1 d .
H15A H 0.2197 0.3485 0.7718 0.039 Uiso 1 1 calc R
H15B H 0.2764 0.3972 0.6867 0.039 Uiso 1 1 calc R
C16 C 0.30702(11) 0.19582(14) 0.73629(11) 0.0248(3) Uani 1 1 d .
H16A H 0.3709 0.1908 0.7170 0.030 Uiso 1 1 calc R
H16B H 0.2431 0.1606 0.6659 0.030 Uiso 1 1 calc R
C17 C 0.00678(14) -0.31930(17) 0.46001(14) 0.0376(4) Uani 1 1 d .
H17A H -0.0441 -0.3571 0.4899 0.045 Uiso 1 1 calc R
H17B H 0.0362 -0.3920 0.4282 0.045 Uiso 1 1 calc R
H17C H -0.0315 -0.2542 0.3955 0.045 Uiso 1 1 calc R

loop_
_atom_site_aniso_label
_atom_site_aniso_U_11
_atom_site_aniso_U_22
_atom_site_aniso_U_33
_atom_site_aniso_U_23
_atom_site_aniso_U_13
_atom_site_aniso_U_12
O1 0.0337(5) 0.0291(5) 0.0226(5) -0.0003(4) 0.0133(4) 0.0025(4)
O2 0.0356(5) 0.0235(5) 0.0353(6) 0.0037(4) 0.0153(5) 0.0064(4)
O3 0.0224(5) 0.0405(6) 0.0306(6) 0.0029(4) 0.0099(4) 0.0038(4)
O4 0.0264(5) 0.0346(6) 0.0206(5) -0.0019(4) 0.0021(4) -0.0032(4)
O5 0.0365(6) 0.0453(7) 0.0262(5) -0.0066(4) 0.0162(5) -0.0026(5)
O6 0.0347(6) 0.0337(6) 0.0374(6) -0.0130(4) 0.0107(5) -0.0045(4)
C1 0.0255(6) 0.0232(6) 0.0226(6) 0.0019(5) 0.0094(5) 0.0020(5)
C2 0.0216(6) 0.0287(7) 0.0211(6) 0.0040(5) 0.0073(5) 0.0031(5)
C3 0.0209(6) 0.0267(6) 0.0175(6) -0.0007(4) 0.0049(5) -0.0018(5)
C4 0.0263(6) 0.0254(6) 0.0205(6) 0.0027(5) 0.0094(5) 0.0022(5)
C5 0.0237(6) 0.0235(6) 0.0216(6) 0.0041(5) 0.0095(5) -0.0005(5)
C6 0.0270(6) 0.0267(6) 0.0298(7) 0.0047(5) 0.0145(5) 0.0019(5)
C7 0.0228(6) 0.0322(7) 0.0340(7) 0.0090(6) 0.0113(6) 0.0009(5)
C8 0.0247(6) 0.0293(7) 0.0290(7) 0.0039(5) 0.0054(5) -0.0061(5)
C9 0.0296(7) 0.0239(6) 0.0255(7) 0.0013(5) 0.0098(5) -0.0026(5)
C10 0.0235(6) 0.0235(6) 0.0219(6) 0.0032(5) 0.0084(5) -0.0003(5)
C11 0.0501(9) 0.0365(8) 0.0457(9) -0.0049(7) 0.0310(8) 0.0038(7)
C12 0.0630(11) 0.0359(9) 0.0488(10) 0.0015(7) 0.0304(9) 0.0175(8)
C13 0.0380(8) 0.0356(8) 0.0255(7) -0.0075(6) 0.0075(6) -0.0074(6)
C14 0.0470(9) 0.0305(8) 0.0338(8) -0.0048(6) 0.0133(7) -0.0087(6)
C15 0.0412(8) 0.0265(7) 0.0262(7) 0.0012(5) 0.0107(6) -0.0004(6)
C16 0.0264(6) 0.0273(7) 0.0190(6) 0.0012(5) 0.0080(5) -0.0015(5)
C17 0.0462(9) 0.0352(8) 0.0286(7) -0.0080(6) 0.0130(7) -0.0148(7)

loop_
_atom_type_symbol
_atom_type_description
_atom_type_scat_dispersion_real
_atom_type_scat_dispersion_imag
_atom_type_scat_source
C C 0.0033 0.0016 'International Tables Vol C Tables 4.2.6.8 and 6.1.1.4'
H H 0.0000 0.0000 'International Tables Vol C Tables 4.2.6.8 and 6.1.1.4'
O O 0.0106 0.0060 'International Tables Vol C Tables 4.2.6.8 and 6.1.1.4'

loop_
_geom_angle_atom_site_label_1
_geom_angle_atom_site_label_2
_geom_angle_atom_site_label_3
_geom_angle
C1 O1 C11 109.63(11)
C1 O2 C12 109.46(11)
C2 O3 H18 105.2(14)
C3 O4 C13 115.79(10)
C9 O6 C17 118.22(12)
O2 C1 O1 107.86(10)
O2 C1 C10 110.85(10)
O1 C1 C10 108.03(10)
O2 C1 C2 106.79(10)
O1 C1 C2 110.03(10)
C10 C1 C2 113.15(11)
O3 C2 C3 112.02(11)
O3 C2 C1 108.08(11)
C3 C2 C1 113.32(10)
O3 C2 H2 107.7
C3 C2 H2 107.7
C1 C2 H2 107.7
O4 C3 C4 111.23(10)
O4 C3 C16 110.45(10)
C4 C3 C16 111.39(10)
O4 C3 C2 105.94(10)
C4 C3 C2 104.21(10)
C16 C3 C2 113.36(11)
O5 C4 C5 121.55(12)
O5 C4 C3 123.29(12)
C5 C4 C3 115.13(11)
C10 C5 C6 121.81(12)
C10 C5 C4 120.21(11)
C6 C5 C4 117.98(12)
C7 C6 C5 119.27(13)
C7 C6 H6 120.4
C5 C6 H6 120.4
C6 C7 C8 120.26(13)
C6 C7 H7 119.9
C8 C7 H7 119.9
C7 C8 C9 120.58(13)
C7 C8 H8 119.7
C9 C8 H8 119.7
O6 C9 C8 123.23(13)
O6 C9 C10 116.45(12)
C8 C9 C10 120.31(13)
C5 C10 C9 117.70(12)
C5 C10 C1 121.52(12)
C9 C10 C1 120.71(12)
O1 C11 C12 105.94(13)
O1 C11 H11A 110.5
C12 C11 H11A 110.5
O1 C11 H11B 110.5
C12 C11 H11B 110.5
H11A C11 H11B 108.7
O2 C12 C11 105.73(13)
O2 C12 H12A 110.6
C11 C12 H12A 110.6
O2 C12 H12B 110.6
C11 C12 H12B 110.6
H12A C12 H12B 108.7
O4 C13 C14 112.89(12)
O4 C13 H13A 109.0
C14 C13 H13A 109.0
O4 C13 H13B 109.0
C14 C13 H13B 109.0
H13A C13 H13B 107.8
C13 C14 C15 109.89(13)
C13 C14 H14A 109.7
C15 C14 H14A 109.7
C13 C14 H14B 109.7
C15 C14 H14B 109.7
H14A C14 H14B 108.2
C16 C15 C14 109.37(12)
C16 C15 H15A 109.8
C14 C15 H15A 109.8
C16 C15 H15B 109.8
C14 C15 H15B 109.8
H15A C15 H15B 108.2
C15 C16 C3 111.19(11)
C15 C16 H16A 109.4
C3 C16 H16A 109.4
C15 C16 H16B 109.4
C3 C16 H16B 109.4
H16A C16 H16B 108.0
O6 C17 H17A 109.5
O6 C17 H17B 109.5
H17A C17 H17B 109.5
O6 C17 H17C 109.5
H17A C17 H17C 109.5
H17B C17 H17C 109.5

loop_
_geom_bond_atom_site_label_1
_geom_bond_atom_site_label_2
_geom_bond_distance
O1 C1 1.4198(16)
O1 C11 1.4274(18)
O2 C1 1.4180(16)
O2 C12 1.428(2)
O3 C2 1.4121(15)
O3 H18 0.89(2)
O4 C3 1.4312(15)
O4 C13 1.4557(19)
O5 C4 1.2129(17)
O6 C9 1.3563(17)
O6 C17 1.4283(18)
C1 C10 1.5325(17)
C1 C2 1.5538(18)
C2 C3 1.5461(18)
C2 H2 1.0000
C3 C4 1.5308(17)
C3 C16 1.5312(18)
C4 C5 1.4906(18)
C5 C10 1.3939(19)
C5 C6 1.4051(18)
C6 C7 1.377(2)
C6 H6 0.9500
C7 C8 1.390(2)
C7 H7 0.9500
C8 C9 1.392(2)
C8 H8 0.9500
C9 C10 1.4134(18)
C11 C12 1.500(3)
C11 H11A 0.9900
C11 H11B 0.9900
C12 H12A 0.9900
C12 H12B 0.9900
C13 C14 1.517(2)
C13 H13A 0.9900
C13 H13B 0.9900
C14 C15 1.527(2)
C14 H14A 0.9900
C14 H14B 0.9900
C15 C16 1.521(2)
C15 H15A 0.9900
C15 H15B 0.9900
C16 H16A 0.9900
C16 H16B 0.9900
C17 H17A 0.9800
C17 H17B 0.9800
C17 H17C 0.9800

loop_
_geom_torsion_atom_site_label_1
_geom_torsion_atom_site_label_2
_geom_torsion_atom_site_label_3
_geom_torsion_atom_site_label_4
_geom_torsion
C12 O2 C1 O1 8.16(16)
C12 O2 C1 C10 126.25(13)
C12 O2 C1 C2 -110.08(14)
C11 O1 C1 O2 -0.88(15)
C11 O1 C1 C10 -120.77(12)
C11 O1 C1 C2 115.26(13)
O2 C1 C2 O3 73.74(12)
O1 C1 C2 O3 -43.08(13)
C10 C1 C2 O3 -164.02(10)
O2 C1 C2 C3 -161.49(10)
O1 C1 C2 C3 81.70(13)
C10 C1 C2 C3 -39.25(15)
C13 O4 C3 C4 -71.52(14)
C13 O4 C3 C16 52.71(15)
C13 O4 C3 C2 175.85(11)
O3 C2 C3 O4 -58.04(13)
C1 C2 C3 O4 179.35(10)
O3 C2 C3 C4 -175.47(10)
C1 C2 C3 C4 61.91(13)
O3 C2 C3 C16 63.24(14)
C1 C2 C3 C16 -59.37(14)
O4 C3 C4 O5 7.09(18)
C16 C3 C4 O5 -116.60(14)
C2 C3 C4 O5 120.82(14)
O4 C3 C4 C5 -170.90(10)
C16 C3 C4 C5 65.41(14)
C2 C3 C4 C5 -57.17(13)
O5 C4 C5 C10 -147.67(14)
C3 C4 C5 C10 30.36(17)
O5 C4 C5 C6 33.13(18)
C3 C4 C5 C6 -148.85(12)
C10 C5 C6 C7 -1.2(2)
C4 C5 C6 C7 178.03(12)
C5 C6 C7 C8 2.6(2)
C6 C7 C8 C9 -1.5(2)
C17 O6 C9 C8 3.6(2)
C17 O6 C9 C10 -175.85(12)
C7 C8 C9 O6 179.43(13)
C7 C8 C9 C10 -1.1(2)
C6 C5 C10 C9 -1.37(19)
C4 C5 C10 C9 179.46(11)
C6 C5 C10 C1 175.43(12)
C4 C5 C10 C1 -3.75(18)
O6 C9 C10 C5 -178.03(12)
C8 C9 C10 C5 2.50(19)
O6 C9 C10 C1 5.15(18)
C8 C9 C10 C1 -174.32(12)
O2 C1 C10 C5 128.25(13)
O1 C1 C10 C5 -113.77(13)
C2 C1 C10 C5 8.30(17)
O2 C1 C10 C9 -55.05(16)
O1 C1 C10 C9 62.93(15)
C2 C1 C10 C9 -175.00(11)
C1 O1 C11 C12 -6.25(18)
C1 O2 C12 C11 -11.78(19)
O1 C11 C12 O2 10.9(2)
C3 O4 C13 C14 -52.75(17)
O4 C13 C14 C15 52.56(18)
C13 C14 C15 C16 -55.35(17)
C14 C15 C16 C3 57.30(15)
O4 C3 C16 C15 -55.01(14)
C4 C3 C16 C15 69.12(14)
C2 C3 C16 C15 -173.72(11)
